data_7228561
loop_
_publ_author_name
'Bai, Nannan'
'Hou, Lei'
'Gao, Ruicheng'
'Liang, Ji Ye'
'Yang, Fan'
'Wang, Yao-Yu'

_publ_section_title
;
 Five 1D to 3D Zn(II)/Mn(II)-CPs Based on Dicarboxyphenyl-terpyridine
 Ligand: Stepwise Adsorptivity and Magnetic Properties
;
_journal_name_full CrystEngComm
_journal_paper_doi 10.1039/C7CE00786H
_journal_year 2017
_chemical_formula_moiety 'C23 H13 N3 O4 Zn, H2 O'
_chemical_formula_sum 'C23 H15 N3 O5 Zn'
_chemical_formula_weight 478.75
_chemical_name_systematic
;
 ? 
;
_space_group_crystal_system monoclinic
_space_group_IT_number 14
_space_group_name_Hall '-P 2yn'
_space_group_name_H-M_alt 'P 1 21/n 1'
_symmetry_space_group_name_Hall '-P 2yn'
_symmetry_space_group_name_H-M 'P 1 21/n 1'
_atom_sites_solution_hydrogens mixed
_audit_creation_date 2016-06-22
_audit_creation_method
;
Olex2 1.2-beta
(compiled 2016.02.19 svn.r3266 for OlexSys, GUI svn.r5155)
;
_audit_update_record
;
2017-04-26 deposited with the CCDC.
2017-06-19 downloaded from the CCDC.
;
_cell_angle_alpha 90
_cell_angle_beta 100.877(2)
_cell_angle_gamma 90
_cell_formula_units_Z 4
_cell_length_a 12.2314(17)
_cell_length_b 10.9907(16)
_cell_length_c 15.501(2)
_cell_measurement_reflns_used 1238
_cell_measurement_temperature 296(2)
_cell_measurement_theta_max 20.88
_cell_measurement_theta_min 2.29
_cell_volume 2046.4(5)
_computing_molecular_graphics 'Olex2 (Dolomanov et al., 2009)'
_computing_publication_material 'Olex2 (Dolomanov et al., 2009)'
_computing_structure_refinement 'ShelXL (Sheldrick, 2015)'
_computing_structure_solution 'SHELXS-97 (Sheldrick, 2008)'
_diffrn_ambient_temperature 296.15
_diffrn_measured_fraction_theta_full 0.992
_diffrn_measured_fraction_theta_max 0.962
_diffrn_measurement_device_type 'Bruker APEX-II CCD'
_diffrn_measurement_method '\f and \w scans'
_diffrn_radiation_monochromator graphite
_diffrn_radiation_type MoK\a
_diffrn_radiation_wavelength 0.71073
_diffrn_reflns_av_R_equivalents 0.0736
_diffrn_reflns_av_unetI/netI 0.1053
_diffrn_reflns_Laue_measured_fraction_full 0.992
_diffrn_reflns_Laue_measured_fraction_max 0.962
_diffrn_reflns_limit_h_max 15
_diffrn_reflns_limit_h_min -16
_diffrn_reflns_limit_k_max 14
_diffrn_reflns_limit_k_min -13
_diffrn_reflns_limit_l_max 20
_diffrn_reflns_limit_l_min -13
_diffrn_reflns_number 12369
_diffrn_reflns_point_group_measured_fraction_full 0.992
_diffrn_reflns_point_group_measured_fraction_max 0.962
_diffrn_reflns_theta_full 25.242
_diffrn_reflns_theta_max 28.293
_diffrn_reflns_theta_min 1.951
_diffrn_standards_number 0
_exptl_absorpt_coefficient_mu 1.242
_exptl_absorpt_correction_T_max 0.7457
_exptl_absorpt_correction_T_min 0.6779
_exptl_absorpt_correction_type multi-scan
_exptl_absorpt_process_details
;
SADABS-2008/1 (Bruker,2008) was used for absorption correction.
wR2(int) was 0.0623 before and 0.0505 after correction.
The Ratio of minimum to maximum transmission is 0.9091.
The \l/2 correction factor is 0.0015.
;
_exptl_crystal_colour colorless
_exptl_crystal_density_diffrn 1.554
_exptl_crystal_density_method 'not measured'
_exptl_crystal_description block
_exptl_crystal_F_000 976
_exptl_crystal_size_max 0.3
_exptl_crystal_size_mid 0.24
_exptl_crystal_size_min 0.2
_refine_diff_density_max 0.535
_refine_diff_density_min -0.404
_refine_diff_density_rms 0.090
_refine_ls_extinction_method none
_refine_ls_goodness_of_fit_ref 0.969
_refine_ls_hydrogen_treatment constr
_refine_ls_matrix_type full
_refine_ls_number_parameters 292
_refine_ls_number_reflns 4894
_refine_ls_number_restraints 1
_refine_ls_restrained_S_all 0.969
_refine_ls_R_factor_all 0.1156
_refine_ls_R_factor_gt 0.0501
_refine_ls_shift/su_max 0.000
_refine_ls_shift/su_mean 0.000
_refine_ls_structure_factor_coef Fsqd
_refine_ls_weighting_details 'w=1/[\s^2^(Fo^2^)+(0.0542P)^2^] where P=(Fo^2^+2Fc^2^)/3'
_refine_ls_weighting_scheme calc
_refine_ls_wR_factor_gt 0.1074
_refine_ls_wR_factor_ref 0.1330
_reflns_Friedel_coverage 0.000
_reflns_number_gt 2740
_reflns_number_total 4894
_reflns_threshold_expression 'I > 2\s(I)'
_cod_data_source_file c7ce00786h2.cif
_cod_data_source_block 1
_cod_database_code 7228561
_shelx_space_group_comment
;
The symmetry employed for this shelxl refinement is uniquely defined
by the following loop, which should always be used as a source of
symmetry information in preference to the above space-group names.
They are only intended as comments.
;
_shelx_estimated_absorpt_t_max 0.789
_shelx_estimated_absorpt_t_min 0.707
_olex2_refinement_description
;
1. Fixed Uiso
 At 1.2 times of:
  All C(H) groups
 At 1.5 times of:
  All O(H,H) groups
2. Restrained distances
 H5A-O2_$1
 2 with sigma of 0.02
3.a Free rotating group:
 O5(H5A,H5B)
3.b Aromatic/amide H refined with riding coordinates:
 C19(H19), C21(H21), C7(H7), C17(H17), C9(H9), C4(H4), C3(H3), C12(H12),
 C2(H2), C1(H1), C13(H13), C14(H14), C15(H15)
;
_shelx_shelxl_version_number 2014/7
_olex2_submission_special_instructions 'No special instructions were received'

loop_
_space_group_symop_operation_xyz
'x, y, z'
'-x+1/2, y+1/2, -z+1/2'
'-x, -y, -z'
'x-1/2, -y-1/2, z-1/2'

loop_
_atom_site_label
_atom_site_type_symbol
_atom_site_fract_x
_atom_site_fract_y
_atom_site_fract_z
_atom_site_U_iso_or_equiv
_atom_site_adp_type
_atom_site_occupancy
_atom_site_site_symmetry_order
_atom_site_calc_flag
_atom_site_refinement_flags_posn
Zn1 Zn 0.40048(4) 0.18392(5) 0.10630(3) 0.02931(15) Uani 1 1 d .
O1 O 0.7512(2) 0.3737(3) 0.55713(18) 0.0386(7) Uani 1 1 d .
C19 C 0.5684(3) 0.3217(4) 0.4292(2) 0.0304(9) Uani 1 1 d .
H19 H 0.6386 0.3189 0.4144 0.036 Uiso 1 1 calc R
N2 N 0.0413(2) 0.3319(3) 0.55030(19) 0.0264(7) Uani 1 1 d .
C21 C 0.3693(3) 0.3048(4) 0.3872(3) 0.0333(10) Uani 1 1 d .
H21 H 0.3063 0.2911 0.3443 0.040 Uiso 1 1 calc R
C7 C 0.2230(3) 0.4123(4) 0.5608(2) 0.0293(9) Uani 1 1 d .
H7 H 0.2770 0.4677 0.5862 0.035 Uiso 1 1 calc R
C6 C 0.1195(3) 0.4130(3) 0.5837(2) 0.0249(8) Uani 1 1 d .
C20 C 0.4744(3) 0.3036(4) 0.3645(3) 0.0322(9) Uani 1 1 d .
C16 C 0.3582(3) 0.3265(4) 0.4738(3) 0.0310(9) Uani 1 1 d .
C18 C 0.5588(3) 0.3443(4) 0.5168(3) 0.0289(9) Uani 1 1 d .
C17 C 0.4535(3) 0.3484(4) 0.5376(3) 0.0310(10) Uani 1 1 d .
H17 H 0.4460 0.3661 0.5949 0.037 Uiso 1 1 calc R
C8 C 0.2465(3) 0.3283(4) 0.4994(2) 0.0278(9) Uani 1 1 d .
C10 C 0.0617(3) 0.2479(4) 0.4917(2) 0.0268(9) Uani 1 1 d .
C9 C 0.1635(3) 0.2456(4) 0.4639(3) 0.0316(9) Uani 1 1 d .
H9 H 0.1761 0.1894 0.4220 0.038 Uiso 1 1 calc R
C5 C 0.0836(3) 0.5006(4) 0.6463(2) 0.0274(9) Uani 1 1 d .
C4 C 0.1492(3) 0.5964(4) 0.6841(3) 0.0379(11) Uani 1 1 d .
H4 H 0.2201 0.6083 0.6723 0.045 Uiso 1 1 calc R
C3 C 0.1066(4) 0.6747(4) 0.7404(3) 0.0508(13) Uani 1 1 d .
H3 H 0.1492 0.7395 0.7666 0.061 Uiso 1 1 calc R
N1 N -0.0187(3) 0.4809(3) 0.6630(2) 0.0328(8) Uani 1 1 d .
N3 N -0.1168(3) 0.1718(3) 0.5047(2) 0.0352(8) Uani 1 1 d .
C11 C -0.0313(3) 0.1628(4) 0.4615(3) 0.0299(9) Uani 1 1 d .
C12 C -0.0333(4) 0.0794(4) 0.3946(3) 0.0388(11) Uani 1 1 d .
H12 H 0.0276 0.0723 0.3669 0.047 Uiso 1 1 calc R
C2 C 0.0019(4) 0.6557(5) 0.7569(3) 0.0544(14) Uani 1 1 d .
H2 H -0.0279 0.7073 0.7940 0.065 Uiso 1 1 calc R
C1 C -0.0586(4) 0.5575(5) 0.7169(3) 0.0467(12) Uani 1 1 d .
H1 H -0.1298 0.5442 0.7278 0.056 Uiso 1 1 calc R
C22 C 0.4897(4) 0.2808(4) 0.2709(3) 0.0334(10) Uani 1 1 d .
C13 C -0.1259(4) 0.0064(5) 0.3687(3) 0.0530(13) Uani 1 1 d .
H13 H -0.1290 -0.0495 0.3232 0.064 Uiso 1 1 calc R
C14 C -0.2140(4) 0.0192(5) 0.4127(3) 0.0507(13) Uani 1 1 d .
H14 H -0.2779 -0.0277 0.3968 0.061 Uiso 1 1 calc R
C15 C -0.2061(3) 0.1016(4) 0.4799(3) 0.0440(12) Uani 1 1 d .
H15 H -0.2654 0.1089 0.5093 0.053 Uiso 1 1 calc R
O4 O 0.5838(2) 0.2675(3) 0.25556(19) 0.0497(9) Uani 1 1 d .
C23 C 0.6610(3) 0.3627(4) 0.5858(3) 0.0309(9) Uani 1 1 d .
O2 O 0.6515(2) 0.3665(3) 0.6636(2) 0.0526(9) Uani 1 1 d D
O3 O 0.3989(2) 0.2746(3) 0.21430(18) 0.0414(8) Uani 1 1 d .
O5 O 0.2139(3) 0.0117(4) 0.3205(2) 0.0678(11) Uani 1 1 d .
H5A H 0.2145 0.0411 0.2699 0.102 Uiso 1 1 d DG
H5B H 0.1814 -0.0570 0.3152 0.102 Uiso 1 1 d G

loop_
_atom_site_aniso_label
_atom_site_aniso_U_11
_atom_site_aniso_U_22
_atom_site_aniso_U_33
_atom_site_aniso_U_23
_atom_site_aniso_U_13
_atom_site_aniso_U_12
Zn1 0.0181(2) 0.0434(3) 0.0274(3) -0.0018(2) 0.00699(17) 0.0022(2)
O1 0.0167(14) 0.056(2) 0.0429(17) 0.0090(15) 0.0050(12) -0.0016(14)
C19 0.0225(19) 0.039(2) 0.032(2) -0.0006(19) 0.0110(16) -0.0036(19)
N2 0.0204(16) 0.034(2) 0.0248(17) 0.0007(14) 0.0054(13) -0.0008(14)
C21 0.024(2) 0.046(3) 0.030(2) -0.0036(19) 0.0049(17) -0.0007(19)
C7 0.020(2) 0.035(3) 0.033(2) 0.0026(18) 0.0057(17) -0.0017(17)
C6 0.0195(19) 0.029(2) 0.026(2) 0.0039(16) 0.0045(16) -0.0007(17)
C20 0.024(2) 0.039(3) 0.036(2) -0.0012(19) 0.0122(17) -0.0014(19)
C16 0.0205(19) 0.042(3) 0.032(2) -0.0032(19) 0.0103(16) 0.0011(19)
C18 0.0192(19) 0.035(3) 0.033(2) 0.0004(17) 0.0063(16) -0.0002(17)
C17 0.028(2) 0.038(3) 0.029(2) 0.0018(17) 0.0102(17) 0.0015(18)
C8 0.0196(19) 0.042(3) 0.024(2) 0.0015(18) 0.0090(15) 0.0010(18)
C10 0.024(2) 0.033(2) 0.025(2) 0.0024(17) 0.0078(16) -0.0001(18)
C9 0.028(2) 0.041(3) 0.028(2) -0.0029(19) 0.0118(17) 0.0013(19)
C5 0.022(2) 0.034(2) 0.026(2) 0.0043(17) 0.0056(16) 0.0003(17)
C4 0.031(2) 0.044(3) 0.040(3) 0.001(2) 0.0101(19) -0.007(2)
C3 0.051(3) 0.046(3) 0.054(3) -0.019(2) 0.007(2) -0.005(3)
N1 0.0245(18) 0.044(2) 0.0326(19) -0.0063(16) 0.0113(15) -0.0001(16)
N3 0.0219(17) 0.042(2) 0.041(2) -0.0041(17) 0.0048(15) -0.0058(16)
C11 0.021(2) 0.034(3) 0.034(2) 0.0007(18) 0.0026(17) -0.0036(17)
C12 0.038(3) 0.045(3) 0.034(2) -0.006(2) 0.007(2) 0.004(2)
C2 0.052(3) 0.063(4) 0.052(3) -0.025(3) 0.020(2) 0.005(3)
C1 0.033(2) 0.061(3) 0.051(3) -0.013(2) 0.020(2) 0.001(2)
C22 0.033(2) 0.038(3) 0.030(2) -0.0015(18) 0.0078(19) -0.0005(19)
C13 0.058(3) 0.052(3) 0.045(3) -0.015(2) 0.000(2) -0.006(3)
C14 0.034(3) 0.057(4) 0.058(3) -0.010(3) 0.003(2) -0.015(2)
C15 0.027(2) 0.053(3) 0.053(3) -0.007(2) 0.010(2) -0.010(2)
O4 0.0325(17) 0.082(3) 0.0390(19) -0.0105(16) 0.0172(14) -0.0074(17)
C23 0.019(2) 0.038(3) 0.036(2) 0.0017(19) 0.0054(17) -0.0005(18)
O2 0.0372(18) 0.085(3) 0.0351(18) -0.0065(17) 0.0063(14) -0.0049(18)
O3 0.0357(17) 0.060(2) 0.0287(16) -0.0102(14) 0.0054(13) 0.0057(15)
O5 0.082(3) 0.074(3) 0.050(2) 0.0064(18) 0.017(2) -0.011(2)

loop_
_atom_type_symbol
_atom_type_description
_atom_type_scat_dispersion_real
_atom_type_scat_dispersion_imag
_atom_type_scat_source
C C 0.0033 0.0016 'International Tables Vol C Tables 4.2.6.8 and 6.1.1.4'
H H 0.0000 0.0000 'International Tables Vol C Tables 4.2.6.8 and 6.1.1.4'
N N 0.0061 0.0033 'International Tables Vol C Tables 4.2.6.8 and 6.1.1.4'
O O 0.0106 0.0060 'International Tables Vol C Tables 4.2.6.8 and 6.1.1.4'
Zn Zn 0.2839 1.4301 'International Tables Vol C Tables 4.2.6.8 and 6.1.1.4'

loop_
_geom_angle_atom_site_label_1
_geom_angle_atom_site_label_2
_geom_angle_atom_site_label_3
_geom_angle
_geom_angle_site_symmetry_1
_geom_angle_site_symmetry_3
O1 Zn1 N2 126.85(12) 4_565 4_665
O1 Zn1 N1 102.09(13) 4_565 4_665
O1 Zn1 N3 89.86(12) 4_565 4_665
O1 Zn1 O3 109.95(12) 4_565 .
N2 Zn1 N1 75.47(12) 4_665 4_665
N2 Zn1 N3 74.83(12) 4_665 4_665
N1 Zn1 N3 149.37(12) 4_665 4_665
O3 Zn1 N2 122.99(12) . 4_665
O3 Zn1 N1 99.01(13) . 4_665
O3 Zn1 N3 103.25(13) . 4_665
C23 O1 Zn1 130.1(3) . 4_666
C20 C19 C18 120.8(3) . .
C6 N2 Zn1 118.9(2) . 4_566
C6 N2 C10 120.4(3) . .
C10 N2 Zn1 119.8(3) . 4_566
C20 C21 C16 120.4(4) . .
C6 C7 C8 119.8(4) . .
N2 C6 C7 121.4(3) . .
N2 C6 C5 113.9(3) . .
C7 C6 C5 124.7(4) . .
C19 C20 C21 119.6(4) . .
C19 C20 C22 118.6(3) . .
C21 C20 C22 121.9(4) . .
C21 C16 C17 119.3(3) . .
C21 C16 C8 121.2(3) . .
C17 C16 C8 119.5(3) . .
C19 C18 C23 120.1(3) . .
C17 C18 C19 118.7(4) . .
C17 C18 C23 121.1(4) . .
C18 C17 C16 121.1(4) . .
C7 C8 C16 120.4(4) . .
C7 C8 C9 118.2(3) . .
C9 C8 C16 121.4(3) . .
N2 C10 C9 120.6(4) . .
N2 C10 C11 114.6(3) . .
C9 C10 C11 124.8(4) . .
C10 C9 C8 119.5(4) . .
C4 C5 C6 123.3(3) . .
N1 C5 C6 114.9(3) . .
N1 C5 C4 121.8(4) . .
C5 C4 C3 118.6(4) . .
C2 C3 C4 119.8(4) . .
C5 N1 Zn1 115.3(3) . 4_566
C1 N1 Zn1 125.8(3) . 4_566
C1 N1 C5 118.8(4) . .
C11 N3 Zn1 115.2(3) . 4_566
C15 N3 Zn1 125.6(3) . 4_566
C15 N3 C11 119.0(4) . .
N3 C11 C10 114.8(3) . .
N3 C11 C12 121.2(4) . .
C12 C11 C10 124.1(4) . .
C11 C12 C13 119.9(4) . .
C3 C2 C1 118.3(4) . .
N1 C1 C2 122.7(4) . .
O4 C22 C20 119.6(4) . .
O4 C22 O3 125.9(4) . .
O3 C22 C20 114.5(3) . .
C12 C13 C14 117.8(4) . .
C15 C14 C13 119.4(4) . .
N3 C15 C14 122.6(4) . .
O1 C23 C18 115.2(4) . .
O2 C23 O1 125.9(4) . .
O2 C23 C18 118.9(3) . .
C22 O3 Zn1 117.8(3) . .

loop_
_geom_bond_atom_site_label_1
_geom_bond_atom_site_label_2
_geom_bond_distance
_geom_bond_site_symmetry_2
Zn1 O1 1.947(3) 4_565
Zn1 N2 2.077(3) 4_665
Zn1 N1 2.169(3) 4_665
Zn1 N3 2.217(3) 4_665
Zn1 O3 1.952(3) .
O1 Zn1 1.947(3) 4_666
O1 C23 1.271(4) .
C19 C20 1.390(5) .
C19 C18 1.408(5) .
N2 Zn1 2.077(3) 4_566
N2 C6 1.339(5) .
N2 C10 1.351(5) .
C21 C20 1.395(5) .
C21 C16 1.396(5) .
C7 C6 1.377(5) .
C7 C8 1.394(5) .
C6 C5 1.491(5) .
C20 C22 1.520(5) .
C16 C17 1.399(5) .
C16 C8 1.493(5) .
C18 C17 1.386(5) .
C18 C23 1.498(5) .
C8 C9 1.396(5) .
C10 C9 1.393(5) .
C10 C11 1.479(5) .
C5 C4 1.385(5) .
C5 N1 1.342(5) .
C4 C3 1.393(6) .
C3 C2 1.369(6) .
N1 Zn1 2.169(3) 4_566
N1 C1 1.341(5) .
N3 Zn1 2.217(3) 4_566
N3 C11 1.347(5) .
N3 C15 1.333(5) .
C11 C12 1.381(6) .
C12 C13 1.385(6) .
C2 C1 1.387(6) .
C22 O4 1.227(5) .
C22 O3 1.281(5) .
C13 C14 1.387(6) .
C14 C15 1.369(6) .
C23 O2 1.233(5) .
